data_4518286
loop_
_publ_author_name
'Cametti, Georgia'
'Scheinost, Andreas C.'
'Churakov, Sergey V.'

_publ_section_title
;
 Structural Evolution of Ag-LEV Zeolite upon Heating: An In Situ
 Single-Crystal X-ray Diffraction (SC-XRD) and X-ray Absorption
 Spectroscopy (XAS) Study.
;
_journal_issue 49
_journal_name_full 'ACS omega'
_journal_page_first 31774
_journal_page_last 31783
_journal_paper_doi 10.1021/acsomega.0c04455
_journal_volume 5
_journal_year 2020
_chemical_formula_sum 'Ag11.41 O112.23 Si54'
_chemical_formula_weight 4543.34
_chemical_name_common Ag-levyne
_space_group_crystal_system trigonal
_space_group_IT_number 160
_space_group_name_Hall 'R 3 -2"'
_space_group_name_H-M_alt 'R 3 m :H'
_atom_sites_solution_primary dual
_atom_sites_solution_secondary difmap
_audit_creation_method SHELXL-2014
_cell_angle_alpha 90
_cell_angle_beta 90
_cell_angle_gamma 120
_cell_formula_units_Z 1
_cell_length_a 13.1150(4)
_cell_length_b 13.1150(4)
_cell_length_c 23.4675(13)
_cell_measurement_reflns_used 3443
_cell_measurement_temperature 423(2)
_cell_measurement_theta_max 24.22
_cell_measurement_theta_min 2.5
_cell_volume 3495.7(2)
_computing_structure_refinement 'SHELXL-2014 (Sheldrick, 2014)'
_diffrn_ambient_temperature 423(2)
_diffrn_measured_fraction_theta_full 0.965
_diffrn_measured_fraction_theta_max 1.000
_diffrn_measurement_device_type 'APEX II'
_diffrn_radiation_type MoK\a
_diffrn_radiation_wavelength 0.71073
_diffrn_reflns_av_R_equivalents 0.0528
_diffrn_reflns_av_unetI/netI 0.0360
_diffrn_reflns_Laue_measured_fraction_full 0.965
_diffrn_reflns_Laue_measured_fraction_max 1.000
_diffrn_reflns_limit_h_max 15
_diffrn_reflns_limit_h_min -12
_diffrn_reflns_limit_k_max 15
_diffrn_reflns_limit_k_min -15
_diffrn_reflns_limit_l_max 22
_diffrn_reflns_limit_l_min -27
_diffrn_reflns_number 10958
_diffrn_reflns_point_group_measured_fraction_full 0.899
_diffrn_reflns_point_group_measured_fraction_max 0.931
_diffrn_reflns_theta_full 25.242
_diffrn_reflns_theta_max 24.883
_diffrn_reflns_theta_min 1.992
_diffrn_source 'fine-focus sealed tube'
_exptl_absorpt_coefficient_mu 2.137
_exptl_absorpt_correction_T_max 0.7451
_exptl_absorpt_correction_T_min 0.5786
_exptl_absorpt_correction_type multi-scan
_exptl_crystal_colour gray
_exptl_crystal_density_diffrn 2.158
_exptl_crystal_description fragment
_exptl_crystal_F_000 2190
_exptl_crystal_size_max 0.180
_exptl_crystal_size_mid 0.150
_exptl_crystal_size_min 0.100
_refine_diff_density_max 0.909
_refine_diff_density_min -1.136
_refine_diff_density_rms 0.182
_refine_ls_abs_structure_details
;
 Flack x determined using 510 quotients [(I+)-(I-)]/[(I+)+(I-)]
 (Parsons, Flack and Wagner, Acta Cryst. B69 (2013) 249-259).
;
_refine_ls_abs_structure_Flack 0.43(3)
_refine_ls_extinction_method none
_refine_ls_goodness_of_fit_ref 1.126
_refine_ls_hydrogen_treatment undef
_refine_ls_matrix_type full
_refine_ls_number_parameters 139
_refine_ls_number_reflns 1441
_refine_ls_number_restraints 1
_refine_ls_restrained_S_all 1.125
_refine_ls_R_factor_all 0.0946
_refine_ls_R_factor_gt 0.0862
_refine_ls_shift/su_max 0.004
_refine_ls_shift/su_mean 0.001
_refine_ls_structure_factor_coef Fsqd
_refine_ls_weighting_details 'w=1/[\s^2^(Fo^2^)+(0.1324P)^2^+73.9592P] where P=(Fo^2^+2Fc^2^)/3'
_refine_ls_weighting_scheme calc
_refine_ls_wR_factor_gt 0.2407
_refine_ls_wR_factor_ref 0.2491
_reflns_Friedel_coverage 0.854
_reflns_Friedel_fraction_full 0.832
_reflns_Friedel_fraction_max 0.862
_reflns_number_gt 1236
_reflns_number_total 1441
_reflns_threshold_expression 'I > 2\s(I)'
_cod_data_source_file ao0c04455_si_005.cif
_cod_data_source_block shelx
_cod_depositor_comments 'Adding full bibliography for 4518279--4518286.cif.'
_cod_original_cell_volume 3495.7(3)
_cod_database_code 4518286
_shelx_space_group_comment
;
The symmetry employed for this shelxl refinement is uniquely defined
by the following loop, which should always be used as a source of
symmetry information in preference to the above space-group names.
They are only intended as comments.
;
_shelxl_version_number 2014-1

loop_
_space_group_symop_operation_xyz
'x, y, z'
'-y, x-y, z'
'-x+y, -x, z'
'-y, -x, z'
'-x+y, y, z'
'x, x-y, z'
'x+2/3, y+1/3, z+1/3'
'-y+2/3, x-y+1/3, z+1/3'
'-x+y+2/3, -x+1/3, z+1/3'
'-y+2/3, -x+1/3, z+1/3'
'-x+y+2/3, y+1/3, z+1/3'
'x+2/3, x-y+1/3, z+1/3'
'x+1/3, y+2/3, z+2/3'
'-y+1/3, x-y+2/3, z+2/3'
'-x+y+1/3, -x+2/3, z+2/3'
'-y+1/3, -x+2/3, z+2/3'
'-x+y+1/3, y+2/3, z+2/3'
'x+1/3, x-y+2/3, z+2/3'

loop_
_atom_site_label
_atom_site_type_symbol
_atom_site_fract_x
_atom_site_fract_y
_atom_site_fract_z
_atom_site_U_iso_or_equiv
_atom_site_adp_type
_atom_site_occupancy
_atom_site_site_symmetry_order
_atom_site_calc_flag
_atom_site_refinement_flags_posn
_atom_site_refinement_flags_adp
_atom_site_refinement_flags_occupancy
_atom_site_disorder_assembly
_atom_site_disorder_group
T1 Si 0.2402(4) 0.2406(4) 0.51547(16) 0.0321(13) Uani 1 1 d . . . . .
T11 Si 0.2390(5) 0.2410(5) 0.6442(3) 0.0440(16) Uani 1 1 d . . . . .
T2 Si 0.4237(4) 0.3323(5) 0.4123(3) 0.0312(11) Uani 1 1 d . . . . .
O1 O 0.3470(17) 0.3116(15) 0.4639(10) 0.085(6) Uani 1 1 d . . . . .
O11 O 0.3636(12) 0.3572(16) 0.3555(6) 0.060(4) Uani 1 1 d . . . . .
O2 O 0.1253(10) 0.251(2) 0.4980(7) 0.040(4) Uani 1 2 d S T P . .
O22 O 0.0913(14) 0.183(3) 0.6342(15) 0.111(12) Uani 1 2 d S T P . .
O3 O 0.1896(19) 0.0948(10) 0.5129(10) 0.047(5) Uani 1 2 d S T P . .
O33 O 0.324(5) 0.162(3) 0.686(3) 0.050(7) Uiso 0.35(3) 2 d S . P . .
O33A O 0.258(3) 0.1292(16) 0.6583(15) 0.050(7) Uiso 0.65(3) 2 d S . P . .
O4 O 0.2891(16) 0.2849(14) 0.5792(8) 0.066(4) Uani 1 1 d . . . . .
O5 O 0.450(3) 0.2249(14) 0.4048(12) 0.076(8) Uani 1 2 d S T P . .
O55 O 0.5543(11) 0.4457(11) 0.4279(12) 0.069(7) Uani 1 2 d S T P . .
Ag1 Ag 0.0000 0.0000 0.7107(14) 0.068(13) Uiso 0.15(2) 6 d S . . . .
Ag1C Ag 0.0000 0.0000 0.5808(7) 0.064(4) Uiso 0.405(16) 6 d S . . . .
Ag1D Ag 0.0000 0.0000 0.513(3) 0.10(3) Uiso 0.10(2) 6 d S . . . .
Ag11 Ag 0.0000 0.0000 0.4608(11) 0.048(10) Uiso 0.159(18) 6 d S . . . .
Ag2 Ag 0.6667 0.3333 0.4494(19) 0.069(10) Uiso 0.23(3) 6 d S . . . .
Ag2A Ag 0.6667 0.3333 0.4234(8) 0.035(4) Uiso 0.34(3) 6 d S . . . .
Ag2C Ag 0.6667 0.3333 0.522(5) 0.150 Uiso 0.098(17) 6 d S U . . .
Ag4 Ag 0.343(2) 0.1713(12) 0.2621(10) 0.105(10) Uiso 0.212(17) 2 d S . . . .
Ag4A Ag 0.432(7) 0.216(4) 0.251(3) 0.150 Uiso 0.088(12) 2 d S U . . .
Ag4B Ag 0.394(7) 0.197(3) 0.292(3) 0.04(3) Uiso 0.030(12) 2 d S . . . .
Ag44 Ag 0.324(4) 0.1622(18) 0.1943(16) 0.059(14) Uiso 0.072(12) 2 d S . . . .
Ag5 Ag 0.1734(5) 0.3469(10) 0.4148(5) 0.054(3) Uiso 0.273(12) 2 d S . . . .
Ag5A Ag 0.1412(11) 0.282(2) 0.4026(9) 0.046(9) Uiso 0.107(13) 2 d S . . . .
W1 O -0.073(4) 0.073(4) 0.786(4) 0.16(5) Uiso 0.53(12) 2 d S . . . .

loop_
_atom_site_aniso_label
_atom_site_aniso_U_11
_atom_site_aniso_U_22
_atom_site_aniso_U_33
_atom_site_aniso_U_23
_atom_site_aniso_U_13
_atom_site_aniso_U_12
T1 0.039(3) 0.043(3) 0.019(2) 0.003(2) 0.003(2) 0.024(2)
T11 0.040(3) 0.037(3) 0.057(4) -0.008(3) -0.004(3) 0.021(2)
T2 0.033(3) 0.0282(19) 0.034(2) 0.0035(16) -0.002(2) 0.016(2)
O1 0.068(11) 0.064(11) 0.079(12) -0.001(9) 0.033(9) 0.000(9)
O11 0.046(8) 0.114(14) 0.030(7) 0.016(8) -0.005(6) 0.048(8)
O2 0.036(6) 0.078(13) 0.020(7) 0.015(8) 0.007(4) 0.039(6)
O22 0.13(2) 0.09(2) 0.10(2) 0.043(19) 0.021(10) 0.045(11)
O3 0.067(12) 0.022(5) 0.068(13) -0.009(5) -0.018(10) 0.034(6)
O4 0.087(12) 0.057(9) 0.045(7) -0.030(8) -0.029(9) 0.029(7)
O5 0.12(2) 0.049(8) 0.083(17) 0.012(8) 0.024(15) 0.060(12)
O55 0.057(9) 0.057(9) 0.078(15) 0.015(7) -0.015(7) 0.017(11)

loop_
_atom_type_symbol
_atom_type_description
_atom_type_scat_dispersion_real
_atom_type_scat_dispersion_imag
_atom_type_scat_source
Ag Ag -0.8971 1.1015 'International Tables Vol C Tables 4.2.6.8 and 6.1.1.4'
O O 0.0106 0.0060 'International Tables Vol C Tables 4.2.6.8 and 6.1.1.4'
Si Si 0.0817 0.0704 'International Tables Vol C Tables 4.2.6.8 and 6.1.1.4'

loop_
_geom_angle_atom_site_label_1
_geom_angle_atom_site_label_2
_geom_angle_atom_site_label_3
_geom_angle
_geom_angle_site_symmetry_1
_geom_angle_site_symmetry_3
_geom_angle_publ_flag
O4 T1 O2 114.9(11) . . ?
O4 T1 O3 107.5(10) . . ?
O2 T1 O3 103.2(11) . . ?
O4 T1 O1 112.7(10) . . ?
O2 T1 O1 108.3(11) . . ?
O3 T1 O1 109.9(10) . . ?
O4 T1 Ag5 134.3(9) . . ?
O2 T1 Ag5 44.6(6) . . ?
O3 T1 Ag5 116.5(8) . . ?
O1 T1 Ag5 63.7(8) . . ?
O11 T11 O33A 108.3(14) 8 . ?
O11 T11 O4 111.4(8) 8 . ?
O33A T11 O4 106.5(14) . . ?
O11 T11 O22 122.3(14) 8 . ?
O33A T11 O22 106.0(16) . . ?
O4 T11 O22 101.2(14) . . ?
O11 T11 O33 81.8(14) 8 . ?
O33A T11 O33 27.2(15) . . ?
O4 T11 O33 112.6(17) . . ?
O22 T11 O33 127.3(19) . . ?
O11 T11 Ag5 65.7(6) 8 8 ?
O33A T11 Ag5 45.0(13) . 8 ?
O4 T11 Ag5 135.5(9) . 8 ?
O22 T11 Ag5 117.8(11) . 8 ?
O33 T11 Ag5 25.3(15) . 8 ?
O1 T2 O5 110.1(12) . . ?
O1 T2 O55 106.4(14) . . ?
O5 T2 O55 103.5(11) . . ?
O1 T2 O11 109.9(8) . . ?
O5 T2 O11 114.2(14) . . ?
O55 T2 O11 112.3(10) . . ?
T2 O1 T1 161.1(13) . . ?
T11 O11 T2 158.7(13) 15_554 . ?
T1 O2 T1 149.8(12) . 5 ?
T1 O2 Ag5 104.7(6) . . ?
T1 O2 Ag5 104.7(6) 5 . ?
T1 O2 Ag5A 105.0(6) . . ?
T1 O2 Ag5A 105.0(6) 5 . ?
Ag5 O2 Ag5A 20.1(6) . . ?
T11 O22 T11 131(2) 5 . ?
T11 O22 Ag1C 113.8(12) 5 . ?
T11 O22 Ag1C 113.8(12) . . ?
T1 O3 T1 139.8(14) 6 . ?
T1 O3 Ag1D 110.0(7) 6 . ?
T1 O3 Ag1D 110.0(7) . . ?
T1 O3 Ag11 108.3(7) 6 . ?
T1 O3 Ag11 108.3(7) . . ?
Ag1D O3 Ag11 29(2) . . ?
O33A O33 Ag5A 161(6) . 8 ?
O33A O33 Ag5 129(6) . 8 ?
Ag5A O33 Ag5 32.1(17) 8 8 ?
O33A O33 T11 49.4(13) . . ?
Ag5A O33 T11 129.2(15) 8 . ?
Ag5 O33 T11 117(2) 8 . ?
O33A O33 T11 49.4(13) . 6 ?
Ag5A O33 T11 129.2(15) 8 6 ?
Ag5 O33 T11 117(2) 8 6 ?
T11 O33 T11 98(3) . 6 ?
O33 O33A T11 103.5(13) . . ?
O33 O33A T11 103.5(13) . 6 ?
T11 O33A T11 152(3) . 6 ?
O33 O33A Ag5 31(4) . 8 ?
T11 O33A Ag5 103.5(13) . 8 ?
T11 O33A Ag5 103.5(13) 6 8 ?
O33 O33A Ag5A 11(4) . 8 ?
T11 O33A Ag5A 103.9(13) . 8 ?
T11 O33A Ag5A 103.9(13) 6 8 ?
Ag5 O33A Ag5A 19.8(7) 8 8 ?
T1 O4 T11 135.6(10) . . ?
T2 O5 T2 155(2) . 6 ?
T2 O5 Ag2A 99.3(12) . . ?
T2 O5 Ag2A 99.3(12) 6 . ?
T2 O55 T2 151.0(17) 4_665 . ?
T2 O55 Ag2A 96.2(10) 4_665 . ?
T2 O55 Ag2A 96.2(10) . . ?
W1 Ag1 W1 73(3) . 3 ?
W1 Ag1 W1 73(3) . 2 ?
W1 Ag1 W1 73(3) 3 2 ?
W1 Ag1 Ag1C 137(2) . . ?
W1 Ag1 Ag1C 137(2) 3 . ?
W1 Ag1 Ag1C 137(2) 2 . ?
Ag1D Ag1C O22 121.2(8) . . ?
Ag1D Ag1C O22 121.2(8) . 3 ?
O22 Ag1C O22 95.6(10) . 3 ?
Ag1D Ag1C O22 121.2(8) . 2 ?
O22 Ag1C O22 95.6(10) . 2 ?
O22 Ag1C O22 95.6(10) 3 2 ?
Ag1D Ag1C Ag11 0.000(10) . . ?
O22 Ag1C Ag11 121.2(8) . . ?
O22 Ag1C Ag11 121.2(8) 3 . ?
O22 Ag1C Ag11 121.2(8) 2 . ?
Ag1D Ag1C Ag1 180.000(12) . . ?
O22 Ag1C Ag1 58.8(8) . . ?
O22 Ag1C Ag1 58.8(8) 3 . ?
O22 Ag1C Ag1 58.8(8) 2 . ?
Ag11 Ag1C Ag1 180.0 . . ?
Ag11 Ag1D Ag1C 180.0 . . ?
Ag11 Ag1D O3 90(2) . . ?
Ag1C Ag1D O3 90(2) . . ?
Ag11 Ag1D O3 90(2) . 3 ?
Ag1C Ag1D O3 90(2) . 3 ?
O3 Ag1D O3 120.00(2) . 3 ?
Ag11 Ag1D O3 90(2) . 2 ?
Ag1C Ag1D O3 90(2) . 2 ?
O3 Ag1D O3 120.00(3) . 2 ?
O3 Ag1D O3 120.00(3) 3 2 ?
Ag1D Ag11 O3 60.4(7) . . ?
Ag1D Ag11 O3 60.4(7) . 3 ?
O3 Ag11 O3 97.7(10) . 3 ?
Ag1D Ag11 O3 60.4(7) . 2 ?
O3 Ag11 O3 97.7(10) . 2 ?
O3 Ag11 O3 97.7(10) 3 2 ?
Ag1D Ag11 Ag1C 0.000(13) . . ?
O3 Ag11 Ag1C 60.4(7) . . ?
O3 Ag11 Ag1C 60.4(7) 3 . ?
O3 Ag11 Ag1C 60.4(7) 2 . ?
Ag2A Ag2 Ag2C 180.00(5) . . ?
Ag2 Ag2A Ag2C 0.00(3) . . ?
Ag2 Ag2A O5 100.0(8) . 2_655 ?
Ag2C Ag2A O5 100.0(8) . 2_655 ?
Ag2 Ag2A O5 100.0(8) . . ?
Ag2C Ag2A O5 100.0(8) . . ?
O5 Ag2A O5 117.0(4) 2_655 . ?
Ag2 Ag2A O5 100.0(8) . 3_665 ?
Ag2C Ag2A O5 100.0(8) . 3_665 ?
O5 Ag2A O5 117.0(4) 2_655 3_665 ?
O5 Ag2A O5 117.0(4) . 3_665 ?
Ag2 Ag2A O55 87.6(8) . 3_665 ?
Ag2C Ag2A O55 87.6(8) . 3_665 ?
O5 Ag2A O55 61.00(14) 2_655 3_665 ?
O5 Ag2A O55 172.3(14) . 3_665 ?
O5 Ag2A O55 61.00(14) 3_665 3_665 ?
Ag2 Ag2A O55 87.6(8) . 2_655 ?
Ag2C Ag2A O55 87.6(8) . 2_655 ?
O5 Ag2A O55 61.00(14) 2_655 2_655 ?
O5 Ag2A O55 61.00(14) . 2_655 ?
O5 Ag2A O55 172.3(14) 3_665 2_655 ?
O55 Ag2A O55 119.83(11) 3_665 2_655 ?
Ag2 Ag2A O55 87.6(8) . . ?
Ag2C Ag2A O55 87.6(8) . . ?
O5 Ag2A O55 172.3(14) 2_655 . ?
O5 Ag2A O55 61.00(14) . . ?
O5 Ag2A O55 61.00(14) 3_665 . ?
O55 Ag2A O55 119.83(12) 3_665 . ?
O55 Ag2A O55 119.83(12) 2_655 . ?
Ag2 Ag2C Ag2A 0.000(6) . . ?
Ag4B Ag4 Ag4A 65(6) . . ?
Ag4B Ag4 Ag44 148(5) . . ?
Ag4A Ag4 Ag44 83(4) . . ?
Ag4 Ag4A Ag4B 52(6) . . ?
Ag4 Ag4A Ag44 62(4) . . ?
Ag4B Ag4A Ag44 114(7) . . ?
Ag4 Ag4B Ag4A 63(6) . . ?
Ag4 Ag4B Ag44 21(3) . . ?
Ag4A Ag4B Ag44 43(5) . . ?
Ag4 Ag44 Ag4A 35(3) . . ?
Ag4 Ag44 Ag4B 11.6(18) . . ?
Ag4A Ag44 Ag4B 24(3) . . ?
Ag5A Ag5 O33 67(3) . 15_554 ?
Ag5A Ag5 W1 177(3) . 14_554 ?
O33 Ag5 W1 116(3) 15_554 14_554 ?
Ag5A Ag5 O33A 86.9(18) . 15_554 ?
O33 Ag5 O33A 20(2) 15_554 15_554 ?
W1 Ag5 O33A 96(3) 14_554 15_554 ?
Ag5A Ag5 O2 82.2(16) . . ?
O33 Ag5 O2 149(2) 15_554 . ?
W1 Ag5 O2 95(3) 14_554 . ?
O33A Ag5 O2 169.1(14) 15_554 . ?
Ag5A Ag5 T11 89.4(14) . 16_554 ?
O33 Ag5 T11 38.0(12) 15_554 16_554 ?
W1 Ag5 T11 93(2) 14_554 16_554 ?
O33A Ag5 T11 31.54(16) 15_554 16_554 ?
O2 Ag5 T11 147.5(2) . 16_554 ?
Ag5A Ag5 T11 89.4(14) . 15_554 ?
O33 Ag5 T11 38.0(13) 15_554 15_554 ?
W1 Ag5 T11 93(2) 14_554 15_554 ?
O33A Ag5 T11 31.54(16) 15_554 15_554 ?
O2 Ag5 T11 147.5(2) . 15_554 ?
T11 Ag5 T11 62.9(3) 16_554 15_554 ?
Ag5A Ag5 T1 85.1(13) . . ?
O33 Ag5 T1 138.8(15) 15_554 . ?
W1 Ag5 T1 92(2) 14_554 . ?
O33A Ag5 T1 148.2(3) 15_554 . ?
O2 Ag5 T1 30.73(14) . . ?
T11 Ag5 T1 174.4(5) 16_554 . ?
T11 Ag5 T1 117.58(11) 15_554 . ?
Ag5A Ag5 T1 85.1(13) . 5 ?
O33 Ag5 T1 138.8(16) 15_554 5 ?
W1 Ag5 T1 92(2) 14_554 5 ?
O33A Ag5 T1 148.2(3) 15_554 5 ?
O2 Ag5 T1 30.72(14) . 5 ?
T11 Ag5 T1 117.58(11) 16_554 5 ?
T11 Ag5 T1 174.4(5) 15_554 5 ?
T1 Ag5 T1 61.3(3) . 5 ?
Ag5 Ag5A O33 81(3) . 15_554 ?
Ag5 Ag5A O2 77.8(17) . . ?
O33 Ag5A O2 159(3) 15_554 . ?
Ag5 Ag5A O33A 73.3(17) . 15_554 ?
O33 Ag5A O33A 8(3) 15_554 15_554 ?
O2 Ag5A O33A 151.1(17) . 15_554 ?
Ag5 W1 Ag1 109(3) 9_455 . ?

loop_
_geom_bond_atom_site_label_1
_geom_bond_atom_site_label_2
_geom_bond_distance
_geom_bond_site_symmetry_2
_geom_bond_publ_flag
T1 O4 1.616(18) . ?
T1 O2 1.629(7) . ?
T1 O3 1.683(9) . ?
T1 O1 1.730(19) . ?
T1 Ag5 3.084(10) . ?
T11 O11 1.559(17) 8 ?
T11 O33A 1.643(11) . ?
T11 O4 1.65(2) . ?
T11 O22 1.705(15) . ?
T11 O33 2.11(4) . ?
T11 Ag5 3.054(11) 8 ?
T2 O1 1.51(2) . ?
T2 O5 1.617(8) . ?
T2 O55 1.652(8) . ?
T2 O11 1.663(15) . ?
O11 T11 1.559(17) 15_554 ?
O2 T1 1.629(7) 5 ?
O2 Ag5 2.24(2) . ?
O2 Ag5A 2.27(3) . ?
O22 T11 1.705(15) 5 ?
O22 Ag1C 2.42(4) . ?
O3 T1 1.683(9) 6 ?
O3 Ag1D 2.15(2) . ?
O3 Ag11 2.48(2) . ?
O33 O33A 0.99(6) . ?
O33 Ag5A 1.36(6) 8 ?
O33 Ag5 1.46(6) 8 ?
O33 T11 2.11(4) 6 ?
O33A T11 1.643(11) 6 ?
O33A Ag5 2.22(4) 8 ?
O33A Ag5A 2.32(4) 8 ?
O5 T2 1.617(8) 6 ?
O5 Ag2A 2.50(3) . ?
O55 T2 1.652(8) 4_665 ?
O55 Ag2A 2.56(3) . ?
Ag1 W1 2.42(10) . ?
Ag1 W1 2.42(10) 3 ?
Ag1 W1 2.42(10) 2 ?
Ag1 Ag1C 3.05(3) . ?
Ag1C Ag1D 1.60(8) . ?
Ag1C O22 2.42(4) 3 ?
Ag1C O22 2.42(4) 2 ?
Ag1C Ag11 2.82(3) . ?
Ag1D Ag11 1.22(7) . ?
Ag1D O3 2.15(2) 3 ?
Ag1D O3 2.15(2) 2 ?
Ag11 O3 2.48(2) 3 ?
Ag11 O3 2.48(2) 2 ?
Ag2 Ag2A 0.61(3) . ?
Ag2 Ag2C 1.71(12) . ?
Ag2A Ag2C 2.32(12) . ?
Ag2A O5 2.50(3) 2_655 ?
Ag2A O5 2.50(3) 3_665 ?
Ag2A O55 2.56(3) 3_665 ?
Ag2A O55 2.56(3) 2_655 ?
Ag4 Ag4B 0.92(7) . ?
Ag4 Ag4A 1.05(8) . ?
Ag4 Ag44 1.61(5) . ?
Ag4A Ag4B 1.06(9) . ?
Ag4A Ag44 1.81(9) . ?
Ag4B Ag44 2.44(9) . ?
Ag5 Ag5A 0.79(2) . ?
Ag5 O33 1.46(6) 15_554 ?
Ag5 W1 2.17(9) 14_554 ?
Ag5 O33A 2.22(4) 15_554 ?
Ag5 T11 3.054(11) 16_554 ?
Ag5 T11 3.054(11) 15_554 ?
Ag5 T1 3.084(10) 5 ?
Ag5A O33 1.36(6) 15_554 ?
Ag5A O33A 2.32(4) 15_554 ?
W1 Ag5 2.17(9) 9_455 ?
